data_2209034
loop_
_publ_author_name
'Jong-Young Kim'
'Danielle L. Gray'
'James A. Ibers'

_publ_section_title
;
 Caesium zirconium uranium pentatelluride, CsZrUTe~5~
;
_journal_coeditor_code WM2013
_journal_issue 5
_journal_name_full 'Acta Crystallographica Section E'
_journal_page_first i124
_journal_page_last i125
_journal_paper_doi 10.1107/S1600536806013584
_journal_volume 62
_journal_year 2006
_chemical_formula_iupac 'Cs Zr U Te5'
_chemical_formula_structural 'Cs U Zr Te5'
_chemical_formula_sum 'Cs Te5 U Zr'
_chemical_formula_weight 1100.16
_chemical_name_common
;
cesium zirconium uranium pentatelluride
;
_chemical_name_systematic
;
cesium zirconium uranium pentatelluride
;
_space_group_IT_number 51
_symmetry_cell_setting orthorhombic
_symmetry_space_group_name_Hall '-P 2a 2a'
_symmetry_space_group_name_H-M 'P m m a'
_atom_sites_solution_primary direct
_atom_sites_solution_secondary difmap
_audit_creation_method SHELXL97
_cell_angle_alpha 90.00
_cell_angle_beta 90.00
_cell_angle_gamma 90.00
_cell_formula_units_Z 2
_cell_length_a 6.3101(8)
_cell_length_b 8.2299(10)
_cell_length_c 10.5401(13)
_cell_measurement_reflns_used 4900
_cell_measurement_temperature 153(2)
_cell_measurement_theta_max 28.9
_cell_measurement_theta_min 2.5
_cell_volume 547.36(12)
_computing_cell_refinement SMART
_computing_data_collection 'SMART (Bruker, 2003)'
_computing_data_reduction 'SAINT-Plus (Bruker, 2003)'
_computing_molecular_graphics 'CrystalMaker (CrystalMaker Software, 2005)'
_computing_publication_material SHELXTL
_computing_structure_refinement SHELXTL
_computing_structure_solution 'SHELXTL (Sheldrick, 2003)'
_diffrn_ambient_temperature 153(2)
_diffrn_measured_fraction_theta_max 0.957
_diffrn_measurement_device_type 'Bruker SMART 1000 CCD area-detector'
_diffrn_measurement_method \w
_diffrn_radiation_monochromator graphite
_diffrn_radiation_source 'fine-focus sealed tube'
_diffrn_radiation_type MoK\a
_diffrn_radiation_wavelength 0.71073
_diffrn_reflns_av_R_equivalents 0.0378
_diffrn_reflns_av_sigmaI/netI 0.0218
_diffrn_reflns_limit_h_max 8
_diffrn_reflns_limit_h_min -8
_diffrn_reflns_limit_k_max 11
_diffrn_reflns_limit_k_min -11
_diffrn_reflns_limit_l_max 14
_diffrn_reflns_limit_l_min -14
_diffrn_reflns_number 6537
_diffrn_reflns_theta_full 28.89
_diffrn_reflns_theta_max 28.89
_diffrn_reflns_theta_min 1.93
_diffrn_standards_decay_% <2
_diffrn_standards_number 0
_exptl_absorpt_coefficient_mu 31.990
_exptl_absorpt_correction_T_max 0.217
_exptl_absorpt_correction_T_min 0.039
_exptl_absorpt_correction_type numerical
_exptl_absorpt_process_details 'face-indexed (SHELXTL; Sheldrick, 2003)'
_exptl_crystal_colour black
_exptl_crystal_density_diffrn 6.675
_exptl_crystal_density_method 'not measured'
_exptl_crystal_description needle
_exptl_crystal_F_000 894
_exptl_crystal_size_max 0.336
_exptl_crystal_size_mid 0.062
_exptl_crystal_size_min 0.056
_refine_diff_density_max 3.854
_refine_diff_density_min -2.551
_refine_ls_extinction_method none
_refine_ls_goodness_of_fit_ref 1.266
_refine_ls_matrix_type full
_refine_ls_number_parameters 28
_refine_ls_number_reflns 801
_refine_ls_number_restraints 0
_refine_ls_restrained_S_all 1.266
_refine_ls_R_factor_all 0.0258
_refine_ls_R_factor_gt 0.0247
_refine_ls_shift/su_max 0.000
_refine_ls_shift/su_mean 0.000
_refine_ls_structure_factor_coef Fsqd
_refine_ls_weighting_details 'w = 1/[\s^2^(Fo^2^)+(0.04P)^2^] where P=(Fo^2^+2Fc^2^)/3'
_refine_ls_weighting_scheme calc
_refine_ls_wR_factor_gt 0.0667
_refine_ls_wR_factor_ref 0.0672
_reflns_number_gt 769
_reflns_number_total 801
_reflns_threshold_expression I>2\s(I)
_cod_data_source_file wm2013.cif
_cod_data_source_block I
_cod_database_code 2209034
_cod_database_fobs_code 2209034

loop_
_symmetry_equiv_pos_as_xyz
'x, y, z'
'-x+1/2, -y, z'
'-x, y, -z'
'x+1/2, -y, -z'
'-x, -y, -z'
'x-1/2, y, -z'
'x, -y, z'
'-x-1/2, y, z'

loop_
_atom_site_type_symbol
_atom_site_label
_atom_site_fract_x
_atom_site_fract_y
_atom_site_fract_z
_atom_site_U_iso_or_equiv
_atom_site_adp_type
_atom_site_calc_flag
_atom_site_refinement_flags
_atom_site_occupancy
U U1 0.2500 0.0000 0.33923(3) 0.01280(14) Uani d S 1
Zr Zr1 0.0000 0.0000 0.0000 0.0100(2) Uani d S 1
Cs Cs1 0.2500 0.5000 0.78824(6) 0.01443(17) Uani d S 1
Te Te1 0.2500 0.25276(5) 0.12167(4) 0.01029(15) Uani d S 1
Te Te2 0.0000 0.25266(5) 0.5000 0.01341(16) Uani d S 1
Te Te3 0.2500 0.0000 0.77038(6) 0.01101(17) Uani d S 1

loop_
_atom_site_aniso_label
_atom_site_aniso_U_11
_atom_site_aniso_U_22
_atom_site_aniso_U_33
_atom_site_aniso_U_12
_atom_site_aniso_U_13
_atom_site_aniso_U_23
U1 0.0154(2) 0.0130(2) 0.0101(2) 0.000 0.000 0.000
Zr1 0.0102(4) 0.0126(4) 0.0072(4) 0.000 -0.0004(3) 0.000
Cs1 0.0155(3) 0.0157(3) 0.0121(3) 0.000 0.000 0.000
Te1 0.0113(3) 0.0097(3) 0.0098(3) 0.000 0.000 -0.00089(15)
Te2 0.0200(3) 0.0116(3) 0.0086(3) 0.000 -0.00243(16) 0.000
Te3 0.0106(3) 0.0175(3) 0.0049(3) 0.000 0.000 0.000

loop_
_atom_type_symbol
_atom_type_description
_atom_type_scat_dispersion_real
_atom_type_scat_dispersion_imag
_atom_type_scat_source
Zr Zr -2.9673 0.5597 'International Tables Vol C Tables 4.2.6.8 and 6.1.1.4'
Te Te -0.5308 1.6751 'International Tables Vol C Tables 4.2.6.8 and 6.1.1.4'
Cs Cs -0.3680 2.1192 'International Tables Vol C Tables 4.2.6.8 and 6.1.1.4'
U U -9.6767 9.6646 'International Tables Vol C Tables 4.2.6.8 and 6.1.1.4'

loop_
_geom_angle_atom_site_label_1
_geom_angle_atom_site_label_2
_geom_angle_atom_site_label_3
_geom_angle_site_symmetry_1
_geom_angle_site_symmetry_3
_geom_angle
Te1 U1 Te1 . 2 84.42(2)
Te1 U1 Te2 . 6_656 87.384(13)
Te1 U1 Te2 2 6_656 148.459(6)
Te1 U1 Te2 . . 87.384(13)
Te1 U1 Te2 2 . 148.459(6)
Te2 U1 Te2 6_656 . 60.921(10)
Te1 U1 Te2 . 5_556 148.459(6)
Te1 U1 Te2 2 5_556 87.385(12)
Te2 U1 Te2 6_656 5_556 114.014(15)
Te2 U1 Te2 . 5_556 83.856(16)
Te1 U1 Te2 . 2 148.459(6)
Te1 U1 Te2 2 2 87.385(12)
Te2 U1 Te2 6_656 2 83.856(16)
Te2 U1 Te2 . 2 114.014(15)
Te2 U1 Te2 5_556 2 60.921(11)
Te1 U1 Te3 . 5_556 75.246(9)
Te1 U1 Te3 2 5_556 75.246(8)
Te2 U1 Te3 6_656 5_556 131.550(7)
Te2 U1 Te3 . 5_556 73.214(9)
Te2 U1 Te3 5_556 5_556 73.214(9)
Te2 U1 Te3 2 5_556 131.550(7)
Te1 U1 Te3 . 5_656 75.246(9)
Te1 U1 Te3 2 5_656 75.246(9)
Te2 U1 Te3 6_656 5_656 73.214(9)
Te2 U1 Te3 . 5_656 131.550(7)
Te2 U1 Te3 5_556 5_656 131.550(7)
Te2 U1 Te3 2 5_656 73.214(9)
Te3 U1 Te3 5_556 5_656 139.78(2)
Te3 Zr1 Te3 5_556 1_554 180.0
Te3 Zr1 Te1 5_556 5 94.198(10)
Te3 Zr1 Te1 1_554 5 85.802(10)
Te3 Zr1 Te1 5_556 6 94.198(11)
Te3 Zr1 Te1 1_554 6 85.802(11)
Te1 Zr1 Te1 5 6 91.315(16)
Te3 Zr1 Te1 5_556 2 85.802(11)
Te3 Zr1 Te1 1_554 2 94.198(11)
Te1 Zr1 Te1 5 2 88.685(16)
Te1 Zr1 Te1 6 2 180.00(2)
Te3 Zr1 Te1 5_556 . 85.802(10)
Te3 Zr1 Te1 1_554 . 94.198(10)
Te1 Zr1 Te1 5 . 180.0
Te1 Zr1 Te1 6 . 88.685(16)
Te1 Zr1 Te1 2 . 91.315(16)
Te3 Zr1 Zr1 5_556 2 123.097(8)
Te3 Zr1 Zr1 1_554 2 56.903(8)
Te1 Zr1 Zr1 5 2 122.844(6)
Te1 Zr1 Zr1 6 2 122.844(6)
Te1 Zr1 Zr1 2 2 57.156(6)
Te1 Zr1 Zr1 . 2 57.156(6)
Te3 Zr1 Zr1 5_556 2_455 56.903(8)
Te3 Zr1 Zr1 1_554 2_455 123.097(8)
Te1 Zr1 Zr1 5 2_455 57.156(6)
Te1 Zr1 Zr1 6 2_455 57.156(6)
Te1 Zr1 Zr1 2 2_455 122.844(6)
Te1 Zr1 Zr1 . 2_455 122.844(6)
Zr1 Zr1 Zr1 2 2_455 180.0
Te1 Cs1 Te1 5_666 6_556 151.61(2)
Te1 Cs1 Te1 5_666 6_656 63.395(13)
Te1 Cs1 Te1 6_556 6_656 109.122(15)
Te1 Cs1 Te1 5_666 5_566 109.122(15)
Te1 Cs1 Te1 6_556 5_566 63.395(13)
Te1 Cs1 Te1 6_656 5_566 151.61(2)
Te1 Cs1 Te2 5_666 . 141.105(15)
Te1 Cs1 Te2 6_556 . 66.158(10)
Te1 Cs1 Te2 6_656 . 103.957(12)
Te1 Cs1 Te2 5_566 . 97.637(11)
Te1 Cs1 Te2 5_666 6_656 97.637(11)
Te1 Cs1 Te2 6_556 6_656 103.957(12)
Te1 Cs1 Te2 6_656 6_656 66.158(10)
Te1 Cs1 Te2 5_566 6_656 141.105(15)
Te2 Cs1 Te2 . 6_656 46.667(9)
Te1 Cs1 Te2 5_666 5_566 103.957(12)
Te1 Cs1 Te2 6_556 5_566 97.637(11)
Te1 Cs1 Te2 6_656 5_566 141.105(15)
Te1 Cs1 Te2 5_566 5_566 66.158(10)
Te2 Cs1 Te2 . 5_566 61.475(15)
Te2 Cs1 Te2 6_656 5_566 80.574(16)
Te1 Cs1 Te2 5_666 2_565 66.158(10)
Te1 Cs1 Te2 6_556 2_565 141.105(15)
Te1 Cs1 Te2 6_656 2_565 97.637(11)
Te1 Cs1 Te2 5_566 2_565 103.957(12)
Te2 Cs1 Te2 . 2_565 80.574(16)
Te2 Cs1 Te2 6_656 2_565 61.475(15)
Te2 Cs1 Te2 5_566 2_565 46.667(9)
Te1 Cs1 Te1 5_666 2_566 61.610(11)
Te1 Cs1 Te1 6_556 2_566 92.928(13)
Te1 Cs1 Te1 6_656 2_566 92.928(14)
Te1 Cs1 Te1 5_566 2_566 61.610(11)
Te2 Cs1 Te1 . 2_566 156.383(6)
Te2 Cs1 Te1 6_656 2_566 156.383(6)
Te2 Cs1 Te1 5_566 2_566 113.832(11)
Te2 Cs1 Te1 2_565 2_566 113.832(11)
Te1 Cs1 Te1 5_666 1_556 92.928(14)
Te1 Cs1 Te1 6_556 1_556 61.610(11)
Te1 Cs1 Te1 6_656 1_556 61.610(11)
Te1 Cs1 Te1 5_566 1_556 92.928(14)
Te2 Cs1 Te1 . 1_556 113.832(11)
Te2 Cs1 Te1 6_656 1_556 113.832(11)
Te2 Cs1 Te1 5_566 1_556 156.383(6)
Te2 Cs1 Te1 2_565 1_556 156.383(6)
Te1 Cs1 Te1 2_566 1_556 60.141(17)
Te1 Cs1 Te3 5_666 . 122.418(8)
Te1 Cs1 Te3 6_556 . 59.091(8)
Te1 Cs1 Te3 6_656 . 59.091(7)
Te1 Cs1 Te3 5_566 . 122.418(7)
Te2 Cs1 Te3 . . 56.945(10)
Te2 Cs1 Te3 6_656 . 56.945(10)
Te2 Cs1 Te3 5_566 . 118.405(15)
Te2 Cs1 Te3 2_565 . 118.405(15)
Te1 Cs1 Te3 2_566 . 122.691(16)
Te1 Cs1 Te3 1_556 . 62.550(11)
Te1 Cs1 Te3 5_666 1_565 59.091(7)
Te1 Cs1 Te3 6_556 1_565 122.418(7)
Te1 Cs1 Te3 6_656 1_565 122.418(8)
Te1 Cs1 Te3 5_566 1_565 59.091(8)
Te2 Cs1 Te3 . 1_565 118.405(15)
Te2 Cs1 Te3 6_656 1_565 118.405(15)
Te2 Cs1 Te3 5_566 1_565 56.945(10)
Te2 Cs1 Te3 2_565 1_565 56.945(10)
Te1 Cs1 Te3 2_566 1_565 62.550(11)
Te1 Cs1 Te3 1_556 1_565 122.691(16)
Te3 Cs1 Te3 . 1_565 174.76(2)
Zr1 Te1 Zr1 . 2 65.688(12)
Zr1 Te1 U1 . . 81.143(13)
Zr1 Te1 U1 2 . 81.143(13)
Zr1 Te1 Cs1 . 5_666 157.783(12)
Zr1 Te1 Cs1 2 5_666 92.408(10)
U1 Te1 Cs1 . 5_666 99.871(13)
Zr1 Te1 Cs1 . 5_566 92.408(9)
Zr1 Te1 Cs1 2 5_566 157.783(12)
U1 Te1 Cs1 . 5_566 99.871(13)
Cs1 Te1 Cs1 5_666 5_566 109.123(15)
Zr1 Te1 Cs1 . 1_554 88.670(13)
Zr1 Te1 Cs1 2 1_554 88.670(13)
U1 Te1 Cs1 . 1_554 167.858(14)
Cs1 Te1 Cs1 5_666 1_554 87.072(14)
Cs1 Te1 Cs1 5_566 1_554 87.072(14)
U1 Te2 U1 5_556 . 96.143(16)
U1 Te2 Te2 5_556 6_656 120.461(5)
U1 Te2 Te2 . 6_656 59.540(6)
U1 Te2 Te2 5_556 6_556 59.539(5)
U1 Te2 Te2 . 6_556 120.460(6)
Te2 Te2 Te2 6_656 6_556 180.00(3)
U1 Te2 Cs1 5_556 . 97.293(11)
U1 Te2 Cs1 . . 123.787(8)
Te2 Te2 Cs1 6_656 . 66.666(5)
Te2 Te2 Cs1 6_556 . 113.334(5)
U1 Te2 Cs1 5_556 5_566 123.787(8)
U1 Te2 Cs1 . 5_566 97.292(11)
Te2 Te2 Cs1 6_656 5_566 113.334(5)
Te2 Te2 Cs1 6_556 5_566 66.666(5)
Cs1 Te2 Cs1 . 5_566 118.525(15)
Zr1 Te3 Zr1 2_556 1_556 66.193(16)
Zr1 Te3 U1 2_556 5_556 143.209(16)
Zr1 Te3 U1 1_556 5_556 77.015(10)
Zr1 Te3 U1 2_556 5_656 77.015(10)
Zr1 Te3 U1 1_556 5_656 143.209(16)
U1 Te3 U1 5_556 5_656 139.78(2)
Zr1 Te3 Cs1 2_556 . 87.805(9)
Zr1 Te3 Cs1 1_556 . 87.805(9)
U1 Te3 Cs1 5_556 . 90.901(4)
U1 Te3 Cs1 5_656 . 90.901(4)
Zr1 Te3 Cs1 2_556 1_545 87.805(9)
Zr1 Te3 Cs1 1_556 1_545 87.805(9)
U1 Te3 Cs1 5_556 1_545 90.901(4)
U1 Te3 Cs1 5_656 1_545 90.901(4)
Cs1 Te3 Cs1 . 1_545 174.76(2)

loop_
_geom_bond_atom_site_label_1
_geom_bond_atom_site_label_2
_geom_bond_site_symmetry_2
_geom_bond_distance
_geom_bond_publ_flag
U1 Te1 . 3.0961(6) y
U1 Te1 2 3.0961(6) ?
U1 Te2 6_656 3.1118(4) ?
U1 Te2 . 3.1118(4) y
U1 Te2 5_556 3.1118(4) ?
U1 Te2 2 3.1118(4) ?
U1 Te3 5_556 3.3599(4) y
U1 Te3 5_656 3.3599(4) ?
Zr1 Te3 5_556 2.8890(6) y
Zr1 Te3 1_554 2.8890(6) ?
Zr1 Te1 5 2.9087(4) ?
Zr1 Te1 6 2.9087(4) ?
Zr1 Te1 2 2.9087(4) ?
Zr1 Te1 . 2.9087(4) y
Te2 Te2 6_656 3.1551(4) y
Zr1 Zr1 2_455 3.1551(4) ?
Cs1 Te1 5_666 3.8725(5) ?
Cs1 Te1 6_556 3.8725(5) ?
Cs1 Te1 6_656 3.8725(5) ?
Cs1 Te1 5_566 3.8725(5) y
Cs1 Te2 . 3.9828(6) y
Cs1 Te2 6_656 3.9828(6) ?
Cs1 Te2 5_566 3.9828(6) ?
Cs1 Te2 2_565 3.9828(6) ?
Cs1 Te1 2_566 4.0609(8) ?
Cs1 Te1 1_556 4.0608(8) y
Cs1 Te3 . 4.1193(5) y
Cs1 Te3 1_565 4.1193(5) ?
Te1 Zr1 2 2.9087(4) ?
Te1 Cs1 5_666 3.8725(4) ?
Te1 Cs1 5_566 3.8725(4) ?
Te1 Cs1 1_554 4.0609(8) ?
Te2 U1 5_556 3.1118(4) ?
Te2 Te2 6_656 3.1551(4) ?
Te2 Te2 6_556 3.1551(4) ?
Te2 Cs1 5_566 3.9828(6) ?
Te3 Zr1 2_556 2.8890(6) ?
Te3 Zr1 1_556 2.8890(6) ?
Te3 U1 5_556 3.3599(4) ?
Te3 U1 5_656 3.3599(4) ?
Te3 Cs1 1_545 4.1193(5) ?
